data_2220715
loop_
_publ_author_name
'Chen, Jie'
'Wu, Shao-Fan'

_publ_section_title
;
 2-(4-Pyridinio)benzimidazolium tetrachloridopalladium(II)
;
_journal_coeditor_code BT2834
_journal_issue 2
_journal_name_full 'Acta Crystallographica Section E'
_journal_page_first m133
_journal_paper_doi 10.1107/S1600536808043523
_journal_volume 65
_journal_year 2009
_chemical_formula_iupac '(C12 H11 N3) [Pd Cl4]'
_chemical_formula_moiety 'C12 H11 N3 2+, Cl4 Pd 2-'
_chemical_formula_sum 'C12 H11 Cl4 N3 Pd'
_chemical_formula_weight 445.44
_chemical_name_systematic
;
2-(4-Pyridinio)benzimidazolium tetrachloridopalladium(II)
;
_space_group_IT_number 2
_symmetry_cell_setting triclinic
_symmetry_space_group_name_Hall '-P 1'
_symmetry_space_group_name_H-M 'P -1'
_atom_sites_solution_hydrogens geom
_atom_sites_solution_primary direct
_atom_sites_solution_secondary difmap
_audit_creation_method SHELXL-97
_cell_angle_alpha 94.09(3)
_cell_angle_beta 97.42(2)
_cell_angle_gamma 116.102(10)
_cell_formula_units_Z 2
_cell_length_a 8.22210(10)
_cell_length_b 8.3964(2)
_cell_length_c 12.3768(5)
_cell_measurement_reflns_used 1904
_cell_measurement_temperature 293(2)
_cell_measurement_theta_max 27.4835
_cell_measurement_theta_min 3.2857
_cell_volume 752.96(11)
_computing_cell_refinement 'CrystalClear (Rigaku, 2002)'
_computing_data_collection 'CrystalClear (Rigaku, 2002)'
_computing_data_reduction 'CrystalClear (Rigaku, 2002)'
_computing_molecular_graphics 'DIAMOND (Brandenburg & Putz, 2006) and SHELXTL (Sheldrick, 2008)'
_computing_publication_material 'SHELXL97 (Sheldrick, 2008)'
_computing_structure_refinement 'SHELXL97 (Sheldrick, 2008)'
_computing_structure_solution 'SHELXS97 (Sheldrick, 2008)'
_diffrn_ambient_temperature 293(2)
_diffrn_measured_fraction_theta_full 0.984
_diffrn_measured_fraction_theta_max 0.984
_diffrn_measurement_device_type 'Rigaku Mercury CCD'
_diffrn_measurement_method \w
_diffrn_radiation_monochromator graphite
_diffrn_radiation_source 'fine-focus sealed tube'
_diffrn_radiation_type MoK\a
_diffrn_radiation_wavelength 0.71073
_diffrn_reflns_av_R_equivalents 0.0174
_diffrn_reflns_av_sigmaI/netI 0.0281
_diffrn_reflns_limit_h_max 10
_diffrn_reflns_limit_h_min -10
_diffrn_reflns_limit_k_max 10
_diffrn_reflns_limit_k_min -10
_diffrn_reflns_limit_l_max 15
_diffrn_reflns_limit_l_min -16
_diffrn_reflns_number 5851
_diffrn_reflns_theta_full 27.48
_diffrn_reflns_theta_max 27.48
_diffrn_reflns_theta_min 3.29
_exptl_absorpt_coefficient_mu 1.932
_exptl_absorpt_correction_T_max 0.916
_exptl_absorpt_correction_T_min 0.713
_exptl_absorpt_correction_type multi-scan
_exptl_absorpt_process_details '(CrystalClear; Rigaku, 2002)'
_exptl_crystal_colour Red
_exptl_crystal_density_diffrn 1.964
_exptl_crystal_density_method 'not measured'
_exptl_crystal_description Prism
_exptl_crystal_F_000 436
_exptl_crystal_size_max 0.3000
_exptl_crystal_size_mid 0.1500
_exptl_crystal_size_min 0.0400
_refine_diff_density_max 0.807
_refine_diff_density_min -0.610
_refine_ls_extinction_method none
_refine_ls_goodness_of_fit_ref 1.062
_refine_ls_hydrogen_treatment constr
_refine_ls_matrix_type full
_refine_ls_number_parameters 184
_refine_ls_number_reflns 3406
_refine_ls_number_restraints 0
_refine_ls_restrained_S_all 1.062
_refine_ls_R_factor_all 0.0405
_refine_ls_R_factor_gt 0.0302
_refine_ls_shift/su_max 0.000
_refine_ls_shift/su_mean 0.000
_refine_ls_structure_factor_coef Fsqd
_refine_ls_weighting_details 'calc w=1/[\s^2^(Fo^2^)+(0.0306P)^2^+0.584P] where P=(Fo^2^+2Fc^2^)/3'
_refine_ls_weighting_scheme calc
_refine_ls_wR_factor_gt 0.0675
_refine_ls_wR_factor_ref 0.0735
_reflns_number_gt 2816
_reflns_number_total 3406
_reflns_threshold_expression I>2\s(I)
_cod_data_source_file bt2834.cif
_cod_data_source_block I
_cod_depositor_comments
;
The following automatic conversions were performed:
'_exptl_absorpt_correction_type' value 'Multi-scan' changed to
'multi-scan' according to
'/home/saulius/struct/CIF-dictionaries/cif_core.dic' dictionary named
'cif_core.dic' version 2.4.1 from 2010-06-29.

Automatic conversion script
Id: cif_fix_enum 1527 2010-12-29 10:47:43Z saulius 

The following automatic conversions were performed:

'_exptl_absorpt_correction_type' value 'Multi-scan' changed to
'multi-scan' according to
/home/saulius/struct/CIF-dictionaries/cif_core.dic dictionary named
'cif_core.dic' version 2.4.1 from 2010-06-29.

Automatic conversion script
Id: cif_fix_values 1715 2011-07-08 13:25:40Z adriana 
;
_cod_original_cell_volume 752.95(11)
_cod_database_code 2220715

loop_
_symmetry_equiv_pos_as_xyz
'x, y, z'
'-x, -y, -z'

loop_
_atom_site_type_symbol
_atom_site_label
_atom_site_fract_x
_atom_site_fract_y
_atom_site_fract_z
_atom_site_U_iso_or_equiv
_atom_site_adp_type
_atom_site_calc_flag
_atom_site_refinement_flags
_atom_site_occupancy
_atom_site_disorder_assembly
_atom_site_disorder_group
Pd Pd1 1.0000 1.0000 0.0000 0.02528(9) Uani d S 1 . .
Pd Pd2 0.0000 0.0000 0.5000 0.02595(9) Uani d S 1 . .
C C1 0.2054(5) 0.5925(5) 0.3660(3) 0.0415(8) Uani d . 1 . .
H H1B 0.1425 0.5664 0.4248 0.050 Uiso calc R 1 . .
C C2 0.2983(5) 0.7664(4) 0.3483(3) 0.0367(7) Uani d . 1 . .
H H2B 0.2983 0.8586 0.3946 0.044 Uiso calc R 1 . .
C C3 0.3925(4) 0.8040(4) 0.2610(2) 0.0281(6) Uani d . 1 . .
C C4 0.3862(5) 0.6625(4) 0.1924(3) 0.0389(8) Uani d . 1 . .
H H4A 0.4468 0.6845 0.1325 0.047 Uiso calc R 1 . .
C C5 0.2904(5) 0.4902(4) 0.2129(3) 0.0390(8) Uani d . 1 . .
H H5A 0.2849 0.3947 0.1669 0.047 Uiso calc R 1 . .
C C6 0.4975(4) 0.9893(4) 0.2438(2) 0.0269(6) Uani d . 1 . .
C C7 0.6195(4) 1.2852(4) 0.2627(3) 0.0318(7) Uani d . 1 . .
C C8 0.6740(5) 1.4663(4) 0.2955(3) 0.0428(8) Uani d . 1 . .
H H8A 0.6320 1.5050 0.3532 0.051 Uiso calc R 1 . .
C C9 0.7928(5) 1.5835(5) 0.2379(4) 0.0519(10) Uani d . 1 . .
H H9A 0.8324 1.7056 0.2571 0.062 Uiso calc R 1 . .
C C10 0.8567(5) 1.5272(5) 0.1519(4) 0.0523(10) Uani d . 1 . .
H H10A 0.9340 1.6124 0.1137 0.063 Uiso calc R 1 . .
C C11 0.8097(5) 1.3500(5) 0.1212(3) 0.0428(8) Uani d . 1 . .
H H11A 0.8555 1.3130 0.0649 0.051 Uiso calc R 1 . .
C C12 0.6896(4) 1.2291(4) 0.1793(3) 0.0326(7) Uani d . 1 . .
N N1 0.2050(4) 0.4609(4) 0.2996(2) 0.0376(6) Uani d . 1 . .
H H1A 0.1475 0.3527 0.3128 0.045 Uiso calc R 1 . .
N N2 0.5007(3) 1.1324(3) 0.2995(2) 0.0299(6) Uani d . 1 . .
H H2A 0.4383 1.1300 0.3505 0.036 Uiso calc R 1 . .
N N3 0.6107(4) 1.0441(3) 0.1709(2) 0.0305(6) Uani d . 1 . .
H H3A 0.6313 0.9751 0.1258 0.037 Uiso calc R 1 . .
Cl Cl1 0.69047(11) 0.81997(12) -0.00991(7) 0.0429(2) Uani d . 1 . .
Cl Cl2 0.95830(12) 0.96403(11) -0.18905(6) 0.0393(2) Uani d . 1 . .
Cl Cl3 0.30176(11) 0.19239(11) 0.48955(7) 0.03794(19) Uani d . 1 . .
Cl Cl4 -0.09172(12) 0.20039(11) 0.43218(7) 0.0396(2) Uani d . 1 . .

loop_
_atom_site_aniso_label
_atom_site_aniso_U_11
_atom_site_aniso_U_22
_atom_site_aniso_U_33
_atom_site_aniso_U_12
_atom_site_aniso_U_13
_atom_site_aniso_U_23
Pd1 0.02766(18) 0.02197(16) 0.02590(17) 0.01006(13) 0.00961(13) 0.00102(12)
Pd2 0.02897(18) 0.02667(17) 0.02514(17) 0.01380(14) 0.01011(13) 0.00409(13)
C1 0.046(2) 0.0370(18) 0.0417(19) 0.0152(16) 0.0212(16) 0.0093(15)
C2 0.044(2) 0.0273(16) 0.0375(18) 0.0135(15) 0.0144(15) 0.0000(13)
C3 0.0252(15) 0.0271(15) 0.0322(16) 0.0113(12) 0.0079(12) 0.0042(12)
C4 0.041(2) 0.0327(17) 0.0446(19) 0.0152(15) 0.0205(16) 0.0054(15)
C5 0.044(2) 0.0293(16) 0.045(2) 0.0169(15) 0.0129(16) -0.0019(14)
C6 0.0248(14) 0.0272(14) 0.0292(15) 0.0119(12) 0.0059(12) 0.0036(12)
C7 0.0278(16) 0.0287(15) 0.0382(17) 0.0123(13) 0.0045(13) 0.0077(13)
C8 0.042(2) 0.0283(17) 0.059(2) 0.0178(15) 0.0087(17) 0.0022(16)
C9 0.041(2) 0.0237(16) 0.084(3) 0.0088(15) 0.008(2) 0.0118(18)
C10 0.043(2) 0.041(2) 0.071(3) 0.0129(18) 0.016(2) 0.027(2)
C11 0.0372(19) 0.045(2) 0.047(2) 0.0156(16) 0.0148(16) 0.0177(17)
C12 0.0295(17) 0.0289(15) 0.0392(17) 0.0125(13) 0.0065(14) 0.0077(13)
N1 0.0400(16) 0.0259(13) 0.0485(17) 0.0138(12) 0.0150(13) 0.0101(12)
N2 0.0311(14) 0.0261(13) 0.0356(14) 0.0144(11) 0.0118(11) 0.0031(11)
N3 0.0338(14) 0.0278(13) 0.0322(14) 0.0140(11) 0.0141(11) 0.0045(11)
Cl1 0.0280(4) 0.0474(5) 0.0406(5) 0.0061(4) 0.0134(3) -0.0099(4)
Cl2 0.0485(5) 0.0319(4) 0.0271(4) 0.0082(4) 0.0105(3) 0.0025(3)
Cl3 0.0306(4) 0.0347(4) 0.0446(5) 0.0098(3) 0.0157(4) -0.0004(3)
Cl4 0.0478(5) 0.0428(4) 0.0433(5) 0.0293(4) 0.0193(4) 0.0180(4)

loop_
_atom_type_symbol
_atom_type_description
_atom_type_scat_dispersion_real
_atom_type_scat_dispersion_imag
_atom_type_scat_source
C C 0.0033 0.0016 'International Tables Vol C Tables 4.2.6.8 and 6.1.1.4'
H H 0.0000 0.0000 'International Tables Vol C Tables 4.2.6.8 and 6.1.1.4'
N N 0.0061 0.0033 'International Tables Vol C Tables 4.2.6.8 and 6.1.1.4'
Cl Cl 0.1484 0.1585 'International Tables Vol C Tables 4.2.6.8 and 6.1.1.4'
Pd Pd -0.9988 1.0072 'International Tables Vol C Tables 4.2.6.8 and 6.1.1.4'

loop_
_geom_angle_atom_site_label_1
_geom_angle_atom_site_label_2
_geom_angle_atom_site_label_3
_geom_angle_site_symmetry_1
_geom_angle_site_symmetry_3
_geom_angle
_geom_angle_publ_flag
Cl2 Pd1 Cl2 . 2_775 180.00(4) ?
Cl2 Pd1 Cl1 . . 89.78(4) ?
Cl2 Pd1 Cl1 2_775 . 90.22(4) ?
Cl2 Pd1 Cl1 . 1 89.78(4) ?
Cl2 Pd1 Cl1 2_775 1 90.22(4) ?
Cl1 Pd1 Cl1 . 1 0.00(4) ?
Cl2 Pd1 Cl1 . 2_775 90.22(4) ?
Cl2 Pd1 Cl1 2_775 2_775 89.78(4) ?
Cl1 Pd1 Cl1 . 2_775 180.0 ?
Cl1 Pd1 Cl1 1 2_775 180.0 ?
Cl4 Pd2 Cl4 1 . 0.00(7) ?
Cl4 Pd2 Cl4 1 2_556 180.0 ?
Cl4 Pd2 Cl4 . 2_556 180.0 ?
Cl4 Pd2 Cl3 1 2_556 90.27(3) ?
Cl4 Pd2 Cl3 . 2_556 90.27(3) ?
Cl4 Pd2 Cl3 2_556 2_556 89.73(3) ?
Cl4 Pd2 Cl3 1 . 89.73(3) ?
Cl4 Pd2 Cl3 . . 89.73(3) ?
Cl4 Pd2 Cl3 2_556 . 90.27(3) ?
Cl3 Pd2 Cl3 2_556 . 180.0 ?
N1 C1 C2 . . 120.2(3) ?
N1 C1 H1B . . 119.9 ?
C2 C1 H1B . . 119.9 ?
C1 C2 C3 . . 119.5(3) ?
C1 C2 H2B . . 120.3 ?
C3 C2 H2B . . 120.3 ?
C2 C3 C4 . . 118.6(3) ?
C2 C3 C6 . . 119.9(3) ?
C4 C3 C6 . . 121.5(3) ?
C5 C4 C3 . . 119.9(3) ?
C5 C4 H4A . . 120.0 ?
C3 C4 H4A . . 120.0 ?
N1 C5 C4 . . 119.3(3) ?
N1 C5 Cl1 . 2_665 129.9(2) ?
C4 C5 Cl1 . 2_665 110.8(2) ?
N1 C5 H5A . . 120.4 ?
C4 C5 H5A . . 120.4 ?
N2 C6 N3 . . 108.6(3) ?
N2 C6 C3 . . 125.9(2) ?
N3 C6 C3 . . 125.5(3) ?
N2 C7 C12 . . 106.6(3) ?
N2 C7 C8 . . 131.9(3) ?
C12 C7 C8 . . 121.5(3) ?
C9 C8 C7 . . 116.0(3) ?
C9 C8 H8A . . 122.0 ?
C7 C8 H8A . . 122.0 ?
C8 C9 C10 . . 122.4(3) ?
C8 C9 H9A . . 118.8 ?
C10 C9 H9A . . 118.8 ?
C11 C10 C9 . . 122.2(3) ?
C11 C10 H10A . . 118.9 ?
C9 C10 H10A . . 118.9 ?
C10 C11 C12 . . 116.1(3) ?
C10 C11 H11A . . 122.0 ?
C12 C11 H11A . . 122.0 ?
N3 C12 C11 . . 132.4(3) ?
N3 C12 C7 . . 105.9(3) ?
C11 C12 C7 . . 121.7(3) ?
C1 N1 C5 . . 122.5(3) ?
C1 N1 Cl4 . 1 85.01(19) ?
C5 N1 Cl4 . 1 151.2(2) ?
C1 N1 H1A . . 118.7 ?
C5 N1 H1A . . 118.7 ?
C6 N2 C7 . . 109.5(2) ?
C6 N2 Cl3 . 1_565 134.59(18) ?
C7 N2 Cl3 . 1_565 115.88(18) ?
C6 N2 H2A . . 125.2 ?
C7 N2 H2A . . 125.2 ?
C6 N3 C12 . . 109.4(2) ?
C6 N3 Cl1 . 1 130.00(19) ?
C12 N3 Cl1 . 1 120.44(18) ?
C6 N3 H3A . . 125.3 ?
C12 N3 H3A . . 125.3 ?

loop_
_geom_bond_atom_site_label_1
_geom_bond_atom_site_label_2
_geom_bond_site_symmetry_2
_geom_bond_distance
_geom_bond_publ_flag
Pd1 Cl2 . 2.2987(8) ?
Pd1 Cl1 . 2.2989(8) ?
Pd2 Cl4 1 2.2937(8) ?
Pd2 Cl3 . 2.3170(8) ?
C1 N1 . 1.328(4) ?
C1 C2 . 1.368(4) ?
C1 H1B . 0.9300 ?
C2 C3 . 1.385(4) ?
C2 H2B . 0.9300 ?
C3 C4 . 1.388(4) ?
C3 C6 . 1.458(4) ?
C4 C5 . 1.371(5) ?
C4 H4A . 0.9300 ?
C5 N1 . 1.336(4) ?
C5 Cl1 2_665 3.556(3) ?
C5 H5A . 0.9300 ?
C6 N2 . 1.330(3) ?
C6 N3 . 1.338(3) ?
C7 N2 . 1.380(4) ?
C7 C12 . 1.394(4) ?
C7 C8 . 1.395(4) ?
C8 C9 . 1.366(5) ?
C8 H8A . 0.9300 ?
C9 C10 . 1.387(6) ?
C9 H9A . 0.9300 ?
C10 C11 . 1.373(5) ?
C10 H10A . 0.9300 ?
C11 C12 . 1.388(4) ?
C11 H11A . 0.9300 ?
C12 N3 . 1.386(4) ?
N1 Cl4 1 3.207(3) ?
N1 H1A . 0.8600 ?
N2 Cl3 1_565 3.165(2) ?
N2 H2A . 0.8600 ?
N3 Cl1 1 3.138(3) ?
N3 H3A . 0.8600 ?

loop_
_geom_hbond_atom_site_label_D
_geom_hbond_atom_site_label_H
_geom_hbond_atom_site_label_A
_geom_hbond_site_symmetry_A
_geom_hbond_distance_DH
_geom_hbond_distance_HA
_geom_hbond_distance_DA
_geom_hbond_angle_DHA
N1 H1A Cl4 1 0.86 2.55 3.207(3) 134.1
N2 H2A Cl3 1_565 0.86 2.32 3.165(2) 167.2
N3 H3A Cl1 1 0.86 2.28 3.138(3) 172.2
C5 H5A Cl1 2_665 0.93 2.64 3.556(3) 167.1
